data_7115667
loop_
_publ_author_name
'Jin-Hua Wang'
'Hai-Tao Feng'
'Yan-Song Zheng'

_publ_section_title
;
 Synthesis of tetraphenylethylene pillar[6]arenes and the selective fast
 quenching of their AIE fluorescence by TNT
;
_journal_name_full Chem.Commun.
_journal_page_first 11407
_journal_paper_doi 10.1039/C4cc05189K
_journal_volume 50
_journal_year 2014
_chemical_formula_sum 'C88 H92 O4'
_chemical_formula_weight 1213.61
_chemical_name_systematic
; 
 ? 
;
_space_group_crystal_system triclinic
_space_group_IT_number 2
_space_group_name_Hall '-P 1'
_space_group_name_H-M_alt 'P -1'
_symmetry_space_group_name_Hall '-P 1'
_symmetry_space_group_name_H-M 'P -1'
_atom_sites_solution_hydrogens geom
_audit_creation_method SHELXL-2013
_cell_angle_alpha 81.772(8)
_cell_angle_beta 77.584(8)
_cell_angle_gamma 68.140(8)
_cell_formula_units_Z 1
_cell_length_a 10.871(5)
_cell_length_b 11.053(5)
_cell_length_c 15.840(7)
_cell_measurement_reflns_used 1886
_cell_measurement_temperature 140(2)
_cell_measurement_theta_max 24.04
_cell_measurement_theta_min 2.39
_cell_volume 1720.9(13)
_computing_cell_refinement 'Bruker SAINT'
_computing_data_collection 'Bruker APEX2'
_computing_data_reduction 'Bruker SAINT'
_computing_molecular_graphics 'Bruker SHELXTL'
_computing_publication_material 'Bruker SHELXTL'
_computing_structure_refinement 'SHELXL-2013 (Sheldrick, 2013)'
_computing_structure_solution 'SHELXS-97 (Sheldrick, 2008)'
_diffrn_ambient_temperature 140(2)
_diffrn_measured_fraction_theta_full 0.991
_diffrn_measured_fraction_theta_max 0.990
_diffrn_measurement_device_type 'Bruker APEX-II CCD'
_diffrn_measurement_method '\f and \w scans'
_diffrn_radiation_type MoK\a
_diffrn_radiation_wavelength 0.71073
_diffrn_reflns_av_R_equivalents 0.0684
_diffrn_reflns_av_unetI/netI 0.1293
_diffrn_reflns_Laue_measured_fraction_full 0.991
_diffrn_reflns_Laue_measured_fraction_max 0.990
_diffrn_reflns_limit_h_max 13
_diffrn_reflns_limit_h_min -13
_diffrn_reflns_limit_k_max 12
_diffrn_reflns_limit_k_min -13
_diffrn_reflns_limit_l_max 18
_diffrn_reflns_limit_l_min -19
_diffrn_reflns_number 11569
_diffrn_reflns_point_group_measured_fraction_full 0.991
_diffrn_reflns_point_group_measured_fraction_max 0.990
_diffrn_reflns_theta_full 25.242
_diffrn_reflns_theta_max 25.500
_diffrn_reflns_theta_min 1.319
_exptl_absorpt_coefficient_mu 0.070
_exptl_absorpt_correction_T_max 0.7461
_exptl_absorpt_correction_T_min 0.5864
_exptl_absorpt_correction_type multi-scan
_exptl_absorpt_process_details sadabs
_exptl_crystal_colour colourless
_exptl_crystal_density_diffrn 1.171
_exptl_crystal_description block
_exptl_crystal_F_000 652
_exptl_crystal_size_max 0.200
_exptl_crystal_size_mid 0.150
_exptl_crystal_size_min 0.100
_refine_diff_density_max 1.042
_refine_diff_density_min -0.506
_refine_diff_density_rms 0.079
_refine_ls_extinction_method none
_refine_ls_goodness_of_fit_ref 1.001
_refine_ls_hydrogen_treatment constr
_refine_ls_matrix_type full
_refine_ls_number_parameters 461
_refine_ls_number_reflns 6328
_refine_ls_number_restraints 207
_refine_ls_restrained_S_all 1.029
_refine_ls_R_factor_all 0.1533
_refine_ls_R_factor_gt 0.0821
_refine_ls_shift/su_max 0.000
_refine_ls_shift/su_mean 0.000
_refine_ls_structure_factor_coef Fsqd
_refine_ls_weighting_details 'w=1/[\s^2^(Fo^2^)+(0.1683P)^2^] where P=(Fo^2^+2Fc^2^)/3'
_refine_ls_weighting_scheme calc
_refine_ls_wR_factor_gt 0.2314
_refine_ls_wR_factor_ref 0.2957
_reflns_Friedel_coverage 0.000
_reflns_number_gt 3314
_reflns_number_total 6328
_reflns_threshold_expression 'I > 2\s(I)'
_cod_data_source_file c4cc05189k2.cif
_cod_data_source_block mo_dm13619_0m
_cod_original_cell_volume 1720.9(14)
_cod_database_code 7115667
_shelx_space_group_comment
; 
The symmetry employed for this shelxl refinement is uniquely defined 
by the following loop, which should always be used as a source of 
symmetry information in preference to the above space-group names. 
They are only intended as comments. 
;
_shelx_estimated_absorpt_t_min 0.986
_shelx_estimated_absorpt_t_max 0.993
_shelxl_version_number 2013-4

loop_
_space_group_symop_operation_xyz
'x, y, z'
'-x, -y, -z'

loop_
_atom_site_label
_atom_site_type_symbol
_atom_site_fract_x
_atom_site_fract_y
_atom_site_fract_z
_atom_site_U_iso_or_equiv
_atom_site_adp_type
_atom_site_occupancy
_atom_site_site_symmetry_order
_atom_site_calc_flag
_atom_site_refinement_flags_posn
_atom_site_refinement_flags_adp
_atom_site_refinement_flags_occupancy
_atom_site_disorder_assembly
_atom_site_disorder_group
O1 O 0.6109(3) 0.1769(3) 0.59602(18) 0.0408(7) Uani 1 1 d . . . . .
O2 O 1.0919(3) 0.1755(4) 0.6577(2) 0.0724(12) Uani 1 1 d . . . . .
C1 C 0.6351(4) 0.4896(4) 0.2501(2) 0.0315(9) Uani 1 1 d . . . . .
H1 H 0.6502 0.4132 0.2885 0.038 Uiso 1 1 calc R U . . .
C2 C 0.5155(4) 0.5968(4) 0.2684(2) 0.0329(9) Uani 1 1 d . . . . .
H2 H 0.4496 0.5911 0.3175 0.040 Uiso 1 1 calc R U . . .
C3 C 0.4933(4) 0.7109(4) 0.2150(2) 0.0359(10) Uani 1 1 d . . . . .
C4 C 0.5921(4) 0.7138(4) 0.1428(2) 0.0366(10) Uani 1 1 d . . . . .
H4 H 0.5791 0.7915 0.1057 0.044 Uiso 1 1 calc R U . . .
C5 C 0.7074(4) 0.6077(4) 0.1239(2) 0.0307(9) Uani 1 1 d . . . . .
H5 H 0.7717 0.6129 0.0737 0.037 Uiso 1 1 calc R U . . .
C6 C 0.7321(4) 0.4920(4) 0.1772(2) 0.0294(9) Uani 1 1 d . . . . .
C7 C 0.8631(4) 0.3792(4) 0.1621(3) 0.0299(9) Uani 1 1 d . . . . .
C8 C 0.9162(4) 0.3281(4) 0.0845(3) 0.0309(9) Uani 1 1 d . . . . .
C9 C 0.8387(4) 0.3671(4) 0.0116(3) 0.0311(9) Uani 1 1 d . . . . .
C10 C 0.7121(4) 0.3551(4) 0.0209(3) 0.0422(11) Uani 1 1 d . . . . .
H10 H 0.6727 0.3251 0.0754 0.051 Uiso 1 1 calc R U . . .
C11 C 0.6449(5) 0.3862(5) -0.0479(3) 0.0518(13) Uani 1 1 d . . . . .
H11 H 0.5606 0.3750 -0.0410 0.062 Uiso 1 1 calc R U . . .
C12 C 0.6985(5) 0.4335(4) -0.1269(3) 0.0501(13) Uani 1 1 d . . . . .
H12 H 0.6504 0.4574 -0.1738 0.060 Uiso 1 1 calc R U . . .
C13 C 0.8219(5) 0.4457(4) -0.1371(3) 0.0445(11) Uani 1 1 d . . . . .
H13 H 0.8590 0.4781 -0.1914 0.053 Uiso 1 1 calc R U . . .
C14 C 0.8933(4) 0.4116(4) -0.0694(3) 0.0354(10) Uani 1 1 d . . . . .
H14 H 0.9797 0.4184 -0.0781 0.042 Uiso 1 1 calc R U . . .
C15 C 1.0533(4) 0.2252(4) 0.0658(2) 0.0295(9) Uani 1 1 d . . . . .
C16 C 1.1662(4) 0.2329(4) 0.0899(2) 0.0337(9) Uani 1 1 d . . . . .
H16 H 1.1569 0.3053 0.1198 0.040 Uiso 1 1 calc R U . . .
C17 C 1.2912(4) 0.1368(4) 0.0710(2) 0.0379(10) Uani 1 1 d . . . . .
H17 H 1.3668 0.1442 0.0878 0.046 Uiso 1 1 calc R U . . .
C18 C 1.3074(4) 0.0317(4) 0.0285(3) 0.0421(11) Uani 1 1 d . . . . .
H18 H 1.3935 -0.0348 0.0164 0.051 Uiso 1 1 calc R U . . .
C19 C 1.1972(5) 0.0229(4) 0.0030(3) 0.0467(11) Uani 1 1 d . . . . .
H19 H 1.2074 -0.0499 -0.0268 0.056 Uiso 1 1 calc R U . . .
C20 C 1.0715(4) 0.1204(4) 0.0211(3) 0.0423(11) Uani 1 1 d . . . . .
H20 H 0.9968 0.1144 0.0022 0.051 Uiso 1 1 calc R U . . .
C21 C 0.9261(4) 0.3267(4) 0.2414(2) 0.0304(9) Uani 1 1 d . . . . .
C22 C 0.9297(4) 0.4137(4) 0.2962(2) 0.0330(9) Uani 1 1 d . . . . .
H22 H 0.8967 0.5049 0.2808 0.040 Uiso 1 1 calc R U . . .
C23 C 0.9802(4) 0.3695(4) 0.3722(3) 0.0361(10) Uani 1 1 d . . . . .
H23 H 0.9818 0.4310 0.4078 0.043 Uiso 1 1 calc R U . . .
C24 C 1.0287(4) 0.2373(4) 0.3976(3) 0.0372(10) Uani 1 1 d . . . . .
C25 C 1.0262(4) 0.1516(4) 0.3436(3) 0.0380(10) Uani 1 1 d . . . . .
H25 H 1.0600 0.0604 0.3591 0.046 Uiso 1 1 calc R U . . .
C26 C 0.9756(4) 0.1945(4) 0.2671(3) 0.0345(10) Uani 1 1 d . . . . .
H26 H 0.9748 0.1324 0.2317 0.041 Uiso 1 1 calc R U . . .
C27 C 1.0723(4) 0.1903(5) 0.4847(3) 0.0476(12) Uani 1 1 d . . . . .
H27A H 1.1141 0.2488 0.4990 0.057 Uiso 1 1 calc R U . . .
H27B H 1.1416 0.1016 0.4806 0.057 Uiso 1 1 calc R U . . .
C28 C 0.9557(4) 0.1863(4) 0.5584(3) 0.0362(10) Uani 1 1 d . . . . .
C29 C 0.8357(4) 0.1853(4) 0.5416(2) 0.0302(9) Uani 1 1 d . . . . .
H29 H 0.8252 0.1873 0.4834 0.036 Uiso 1 1 calc R U . . .
C30 C 0.7306(4) 0.1815(4) 0.6087(2) 0.0350(10) Uani 1 1 d . . . . .
C31 C 0.7435(4) 0.1787(4) 0.6950(3) 0.0425(11) Uani 1 1 d . . . . .
C32 C 0.8621(5) 0.1808(4) 0.7110(3) 0.0483(13) Uani 1 1 d . . . . .
H32 H 0.8719 0.1814 0.7691 0.058 Uiso 1 1 calc R U . . .
C33 C 0.9688(4) 0.1822(5) 0.6435(3) 0.0468(12) Uani 1 1 d . . . . .
C34 C 0.6320(5) 0.1678(5) 0.7689(3) 0.0551(14) Uani 1 1 d . . . . .
H34A H 0.6041 0.0968 0.7577 0.066 Uiso 1 1 calc R U . . .
H34B H 0.6703 0.1407 0.8229 0.066 Uiso 1 1 calc R U . . .
C35 C 1.1189(9) 0.1990(11) 0.7348(7) 0.060(3) Uani 0.5 1 d D U P A 1
H35A H 1.0579 0.1739 0.7842 0.072 Uiso 0.5 1 calc R U P A 1
H35B H 1.0999 0.2937 0.7356 0.072 Uiso 0.5 1 calc R U P A 1
C36 C 1.2588(9) 0.1266(8) 0.7458(7) 0.053(2) Uani 0.5 1 d D U P A 1
H36A H 1.2705 0.1507 0.8006 0.064 Uiso 0.5 1 calc R U P A 1
H36B H 1.3175 0.1581 0.6982 0.064 Uiso 0.5 1 calc R U P A 1
C37 C 1.3105(10) -0.0204(8) 0.7476(8) 0.054(2) Uani 0.5 1 d D U P A 1
H37A H 1.2272 -0.0387 0.7505 0.065 Uiso 0.5 1 calc R U P A 1
H37B H 1.3594 -0.0367 0.6876 0.065 Uiso 0.5 1 calc R U P A 1
C38 C 1.3757(11) -0.1141(10) 0.7885(7) 0.076(3) Uani 0.5 1 d D U P A 1
H38A H 1.3154 -0.1651 0.8077 0.091 Uiso 0.5 1 calc R U P A 1
H38B H 1.3774 -0.0772 0.8415 0.091 Uiso 0.5 1 calc R U P A 1
C39 C 1.5158(14) -0.2193(16) 0.7698(13) 0.095(5) Uani 0.5 1 d D U P A 1
H39A H 1.5311 -0.2814 0.8206 0.142 Uiso 0.5 1 calc R U P A 1
H39B H 1.5842 -0.1781 0.7571 0.142 Uiso 0.5 1 calc R U P A 1
H39C H 1.5219 -0.2655 0.7199 0.142 Uiso 0.5 1 calc R U P A 1
C35' C 1.0957(8) 0.1464(10) 0.7560(6) 0.044(2) Uani 0.5 1 d D U P A 2
H35C H 1.0414 0.2268 0.7864 0.052 Uiso 0.5 1 calc R U P A 2
H35D H 1.0547 0.0793 0.7792 0.052 Uiso 0.5 1 calc R U P A 2
C36' C 1.2270(9) 0.1022(12) 0.7725(7) 0.071(3) Uani 0.5 1 d D U P A 2
H36C H 1.2212 0.0732 0.8349 0.085 Uiso 0.5 1 calc R U P A 2
H36D H 1.2534 0.1802 0.7650 0.085 Uiso 0.5 1 calc R U P A 2
C37' C 1.3428(10) -0.0018(12) 0.7263(9) 0.069(3) Uani 0.5 1 d D U P A 2
H37C H 1.3082 -0.0709 0.7207 0.083 Uiso 0.5 1 calc R U P A 2
H37D H 1.3626 0.0367 0.6669 0.083 Uiso 0.5 1 calc R U P A 2
C38' C 1.4672(9) -0.0667(9) 0.7522(7) 0.059(2) Uani 0.5 1 d D U P A 2
H38C H 1.4556 -0.0491 0.8135 0.070 Uiso 0.5 1 calc R U P A 2
H38D H 1.5297 -0.0241 0.7183 0.070 Uiso 0.5 1 calc R U P A 2
C39' C 1.5388(17) -0.2127(12) 0.7460(10) 0.091(5) Uani 0.5 1 d D U P A 2
H39D H 1.6239 -0.2402 0.7674 0.137 Uiso 0.5 1 calc R U P A 2
H39E H 1.5571 -0.2336 0.6854 0.137 Uiso 0.5 1 calc R U P A 2
H39F H 1.4817 -0.2588 0.7811 0.137 Uiso 0.5 1 calc R U P A 2
C40 C 0.5894(4) 0.1857(4) 0.5093(3) 0.0408(11) Uani 1 1 d . . . . .
H40A H 0.6478 0.1045 0.4808 0.049 Uiso 1 1 calc R U . . .
H40B H 0.6106 0.2601 0.4754 0.049 Uiso 1 1 calc R U . . .
C41 C 0.4422(4) 0.2056(4) 0.5147(3) 0.0436(11) Uani 1 1 d . . . . .
H41A H 0.4221 0.1333 0.5524 0.052 Uiso 1 1 calc R U . . .
H41B H 0.4267 0.2008 0.4561 0.052 Uiso 1 1 calc R U . . .
C42 C 0.3452(4) 0.3343(5) 0.5495(3) 0.0464(12) Uani 1 1 d . . . . .
H42A H 0.3728 0.3477 0.6021 0.056 Uiso 1 1 calc R U . . .
H42B H 0.2542 0.3290 0.5670 0.056 Uiso 1 1 calc R U . . .
C43 C 0.3376(5) 0.4524(5) 0.4852(3) 0.0531(13) Uani 1 1 d . . . . .
H43A H 0.2993 0.5323 0.5176 0.064 Uiso 1 1 calc R U . . .
H43B H 0.4301 0.4450 0.4561 0.064 Uiso 1 1 calc R U . . .
C44 C 0.2542(5) 0.4675(5) 0.4171(4) 0.0631(15) Uani 1 1 d . . . . .
H44A H 0.2925 0.3897 0.3837 0.095 Uiso 1 1 calc R U . . .
H44B H 0.2543 0.5448 0.3782 0.095 Uiso 1 1 calc R U . . .
H44C H 0.1616 0.4777 0.4451 0.095 Uiso 1 1 calc R U . . .

loop_
_atom_site_aniso_label
_atom_site_aniso_U_11
_atom_site_aniso_U_22
_atom_site_aniso_U_33
_atom_site_aniso_U_23
_atom_site_aniso_U_13
_atom_site_aniso_U_12
O1 0.0392(17) 0.0424(19) 0.0326(16) 0.0021(13) -0.0051(13) -0.0077(14)
O2 0.047(2) 0.105(3) 0.056(2) -0.036(2) -0.0290(17) 0.005(2)
C1 0.034(2) 0.023(2) 0.031(2) 0.0040(17) -0.0096(17) -0.0023(17)
C2 0.037(2) 0.028(2) 0.0217(19) 0.0026(17) -0.0016(16) -0.0017(18)
C3 0.046(3) 0.028(2) 0.022(2) -0.0024(17) -0.0022(17) -0.0019(19)
C4 0.051(3) 0.028(2) 0.022(2) 0.0051(17) -0.0070(18) -0.006(2)
C5 0.040(2) 0.026(2) 0.0200(19) -0.0004(16) 0.0008(16) -0.0090(18)
C6 0.037(2) 0.025(2) 0.0256(19) -0.0054(17) -0.0042(16) -0.0094(18)
C7 0.028(2) 0.024(2) 0.036(2) -0.0013(17) -0.0021(17) -0.0100(17)
C8 0.031(2) 0.026(2) 0.035(2) -0.0030(18) -0.0053(17) -0.0080(17)
C9 0.029(2) 0.027(2) 0.034(2) -0.0066(17) -0.0077(17) -0.0036(17)
C10 0.035(2) 0.044(3) 0.046(3) -0.016(2) -0.001(2) -0.012(2)
C11 0.036(3) 0.046(3) 0.069(3) -0.016(3) -0.019(2) -0.001(2)
C12 0.050(3) 0.039(3) 0.058(3) -0.015(2) -0.032(2) 0.004(2)
C13 0.063(3) 0.033(3) 0.033(2) -0.005(2) -0.015(2) -0.008(2)
C14 0.038(2) 0.033(2) 0.032(2) -0.0050(19) -0.0086(18) -0.0076(19)
C15 0.029(2) 0.028(2) 0.027(2) -0.0016(17) -0.0011(16) -0.0078(17)
C16 0.034(2) 0.037(2) 0.025(2) 0.0032(18) -0.0038(17) -0.0104(19)
C17 0.034(2) 0.047(3) 0.027(2) 0.005(2) -0.0065(17) -0.009(2)
C18 0.035(2) 0.040(3) 0.029(2) 0.009(2) 0.0008(18) 0.004(2)
C19 0.048(3) 0.031(3) 0.047(3) -0.011(2) -0.002(2) 0.001(2)
C20 0.042(3) 0.032(3) 0.047(3) -0.007(2) -0.009(2) -0.004(2)
C21 0.032(2) 0.031(2) 0.027(2) -0.0007(18) -0.0011(16) -0.0124(18)
C22 0.030(2) 0.030(2) 0.034(2) -0.0011(18) -0.0022(17) -0.0072(18)
C23 0.033(2) 0.041(3) 0.036(2) -0.008(2) -0.0062(18) -0.013(2)
C24 0.022(2) 0.049(3) 0.031(2) 0.002(2) -0.0053(16) -0.0032(19)
C25 0.034(2) 0.034(2) 0.034(2) 0.0030(19) -0.0020(18) -0.0018(19)
C26 0.040(2) 0.030(2) 0.028(2) -0.0010(18) 0.0002(17) -0.0090(19)
C27 0.033(2) 0.060(3) 0.044(3) 0.001(2) -0.016(2) -0.006(2)
C28 0.037(2) 0.031(2) 0.030(2) -0.0023(18) -0.0147(18) 0.0061(19)
C29 0.030(2) 0.035(2) 0.0171(18) -0.0009(16) -0.0054(15) -0.0012(18)
C30 0.037(2) 0.029(2) 0.026(2) 0.0034(17) -0.0067(17) 0.0011(18)
C31 0.045(3) 0.029(2) 0.025(2) 0.0008(18) -0.0046(18) 0.0161(19)
C32 0.052(3) 0.041(3) 0.024(2) -0.0096(19) -0.018(2) 0.024(2)
C33 0.039(3) 0.046(3) 0.043(3) -0.011(2) -0.024(2) 0.011(2)
C34 0.058(3) 0.042(3) 0.029(2) 0.010(2) 0.004(2) 0.013(2)
C35 0.057(4) 0.079(5) 0.045(5) -0.026(4) -0.024(4) -0.008(4)
C36 0.062(4) 0.069(4) 0.035(4) -0.008(3) -0.020(3) -0.021(3)
C37 0.054(4) 0.070(4) 0.039(4) -0.013(3) -0.008(3) -0.019(3)
C38 0.078(5) 0.074(5) 0.057(4) 0.002(4) -0.002(4) -0.012(4)
C39 0.091(8) 0.093(8) 0.086(10) 0.009(7) -0.001(7) -0.031(6)
C35' 0.060(4) 0.052(4) 0.027(4) -0.006(3) 0.001(3) -0.033(3)
C36' 0.083(4) 0.066(4) 0.036(4) -0.005(4) -0.011(4) 0.006(4)
C37' 0.069(4) 0.077(4) 0.051(4) -0.013(4) -0.012(4) -0.010(4)
C38' 0.056(4) 0.068(4) 0.046(4) 0.005(4) -0.013(3) -0.015(4)
C39' 0.108(8) 0.083(8) 0.039(7) -0.011(6) 0.023(6) -0.001(7)
C40 0.042(3) 0.040(3) 0.035(2) -0.005(2) -0.0103(19) -0.006(2)
C41 0.048(3) 0.038(3) 0.048(3) -0.004(2) -0.009(2) -0.018(2)
C42 0.036(2) 0.052(3) 0.054(3) -0.014(2) -0.005(2) -0.016(2)
C43 0.044(3) 0.037(3) 0.080(4) -0.004(3) -0.021(3) -0.010(2)
C44 0.056(3) 0.061(4) 0.075(4) -0.009(3) -0.020(3) -0.019(3)

loop_
_atom_type_symbol
_atom_type_description
_atom_type_scat_dispersion_real
_atom_type_scat_dispersion_imag
_atom_type_scat_source
C C 0.0033 0.0016 'International Tables Vol C Tables 4.2.6.8 and 6.1.1.4'
H H 0.0000 0.0000 'International Tables Vol C Tables 4.2.6.8 and 6.1.1.4'
O O 0.0106 0.0060 'International Tables Vol C Tables 4.2.6.8 and 6.1.1.4'

loop_
_geom_angle_atom_site_label_1
_geom_angle_atom_site_label_2
_geom_angle_atom_site_label_3
_geom_angle
_geom_angle_site_symmetry_1
_geom_angle_site_symmetry_3
C30 O1 C40 118.4(3) . .
C33 O2 C35 126.0(5) . .
C33 O2 C35' 108.8(4) . .
C6 C1 C2 121.8(4) . .
C6 C1 H1 119.1 . .
C2 C1 H1 119.1 . .
C3 C2 C1 120.2(4) . .
C3 C2 H2 119.9 . .
C1 C2 H2 119.9 . .
C2 C3 C4 117.8(4) . .
C2 C3 C34 123.6(4) . 2_666
C4 C3 C34 118.6(4) . 2_666
C5 C4 C3 121.8(4) . .
C5 C4 H4 119.1 . .
C3 C4 H4 119.1 . .
C4 C5 C6 121.3(3) . .
C4 C5 H5 119.4 . .
C6 C5 H5 119.4 . .
C1 C6 C5 117.1(4) . .
C1 C6 C7 120.7(3) . .
C5 C6 C7 121.9(3) . .
C8 C7 C21 123.5(4) . .
C8 C7 C6 122.4(4) . .
C21 C7 C6 114.1(3) . .
C7 C8 C9 121.7(4) . .
C7 C8 C15 123.1(4) . .
C9 C8 C15 115.2(3) . .
C14 C9 C10 117.9(4) . .
C14 C9 C8 120.5(3) . .
C10 C9 C8 121.5(4) . .
C11 C10 C9 120.7(4) . .
C11 C10 H10 119.6 . .
C9 C10 H10 119.6 . .
C10 C11 C12 120.6(4) . .
C10 C11 H11 119.7 . .
C12 C11 H11 119.7 . .
C13 C12 C11 119.3(4) . .
C13 C12 H12 120.3 . .
C11 C12 H12 120.3 . .
C12 C13 C14 121.1(4) . .
C12 C13 H13 119.5 . .
C14 C13 H13 119.5 . .
C13 C14 C9 120.2(4) . .
C13 C14 H14 119.9 . .
C9 C14 H14 119.9 . .
C20 C15 C16 117.7(4) . .
C20 C15 C8 119.6(4) . .
C16 C15 C8 122.6(4) . .
C17 C16 C15 121.0(4) . .
C17 C16 H16 119.5 . .
C15 C16 H16 119.5 . .
C18 C17 C16 120.8(4) . .
C18 C17 H17 119.6 . .
C16 C17 H17 119.6 . .
C17 C18 C19 119.2(4) . .
C17 C18 H18 120.4 . .
C19 C18 H18 120.4 . .
C18 C19 C20 120.1(4) . .
C18 C19 H19 120.0 . .
C20 C19 H19 120.0 . .
C15 C20 C19 121.2(4) . .
C15 C20 H20 119.4 . .
C19 C20 H20 119.4 . .
C26 C21 C22 116.9(4) . .
C26 C21 C7 123.4(3) . .
C22 C21 C7 119.6(3) . .
C23 C22 C21 121.3(4) . .
C23 C22 H22 119.3 . .
C21 C22 H22 119.3 . .
C22 C23 C24 121.4(4) . .
C22 C23 H23 119.3 . .
C24 C23 H23 119.3 . .
C25 C24 C23 117.4(4) . .
C25 C24 C27 121.3(4) . .
C23 C24 C27 121.1(4) . .
C24 C25 C26 121.8(4) . .
C24 C25 H25 119.1 . .
C26 C25 H25 119.1 . .
C21 C26 C25 121.1(4) . .
C21 C26 H26 119.4 . .
C25 C26 H26 119.4 . .
C24 C27 C28 113.3(3) . .
C24 C27 H27A 108.9 . .
C28 C27 H27A 108.9 . .
C24 C27 H27B 108.9 . .
C28 C27 H27B 108.9 . .
H27A C27 H27B 107.7 . .
C33 C28 C29 118.3(4) . .
C33 C28 C27 120.3(4) . .
C29 C28 C27 121.4(3) . .
C28 C29 C30 121.1(3) . .
C28 C29 H29 119.4 . .
C30 C29 H29 119.4 . .
O1 C30 C31 115.9(4) . .
O1 C30 C29 123.6(3) . .
C31 C30 C29 120.5(4) . .
C32 C31 C30 118.0(4) . .
C32 C31 C34 121.1(4) . .
C30 C31 C34 120.8(4) . .
C31 C32 C33 121.5(4) . .
C31 C32 H32 119.3 . .
C33 C32 H32 119.3 . .
O2 C33 C28 116.5(4) . .
O2 C33 C32 122.9(4) . .
C28 C33 C32 120.6(4) . .
C3 C34 C31 117.2(4) 2_666 .
C3 C34 H34A 108.0 2_666 .
C31 C34 H34A 108.0 . .
C3 C34 H34B 108.0 2_666 .
C31 C34 H34B 108.0 . .
H34A C34 H34B 107.3 . .
O2 C35 C36 112.6(8) . .
O2 C35 H35A 109.1 . .
C36 C35 H35A 109.1 . .
O2 C35 H35B 109.1 . .
C36 C35 H35B 109.1 . .
H35A C35 H35B 107.8 . .
C35 C36 C37 118.7(8) . .
C35 C36 H36A 107.6 . .
C37 C36 H36A 107.6 . .
C35 C36 H36B 107.6 . .
C37 C36 H36B 107.6 . .
H36A C36 H36B 107.1 . .
C38 C37 C36 139.6(12) . .
C38 C37 H37A 102.2 . .
C36 C37 H37A 102.2 . .
C38 C37 H37B 102.2 . .
C36 C37 H37B 102.2 . .
H37A C37 H37B 104.8 . .
C37 C38 C39 134.8(11) . .
C37 C38 H38A 103.5 . .
C39 C38 H38A 103.5 . .
C37 C38 H38B 103.5 . .
C39 C38 H38B 103.5 . .
H38A C38 H38B 105.3 . .
C38 C39 H39A 109.5 . .
C38 C39 H39B 109.5 . .
H39A C39 H39B 109.5 . .
C38 C39 H39C 109.5 . .
H39A C39 H39C 109.5 . .
H39B C39 H39C 109.5 . .
C36' C35' O2 111.8(7) . .
C36' C35' H35C 109.3 . .
O2 C35' H35C 109.3 . .
C36' C35' H35D 109.3 . .
O2 C35' H35D 109.3 . .
H35C C35' H35D 107.9 . .
C35' C36' C37' 124.7(10) . .
C35' C36' H36C 106.1 . .
C37' C36' H36C 106.1 . .
C35' C36' H36D 106.1 . .
C37' C36' H36D 106.1 . .
H36C C36' H36D 106.3 . .
C38' C37' C36' 126.0(12) . .
C38' C37' H37C 105.8 . .
C36' C37' H37C 105.8 . .
C38' C37' H37D 105.8 . .
C36' C37' H37D 105.8 . .
H37C C37' H37D 106.2 . .
C37' C38' C39' 121.5(11) . .
C37' C38' H38C 107.0 . .
C39' C38' H38C 107.0 . .
C37' C38' H38D 107.0 . .
C39' C38' H38D 107.0 . .
H38C C38' H38D 106.7 . .
C38' C39' H39D 109.5 . .
C38' C39' H39E 109.5 . .
H39D C39' H39E 109.5 . .
C38' C39' H39F 109.5 . .
H39D C39' H39F 109.5 . .
H39E C39' H39F 109.5 . .
O1 C40 C41 106.9(3) . .
O1 C40 H40A 110.3 . .
C41 C40 H40A 110.3 . .
O1 C40 H40B 110.3 . .
C41 C40 H40B 110.3 . .
H40A C40 H40B 108.6 . .
C40 C41 C42 114.1(4) . .
C40 C41 H41A 108.7 . .
C42 C41 H41A 108.7 . .
C40 C41 H41B 108.7 . .
C42 C41 H41B 108.7 . .
H41A C41 H41B 107.6 . .
C41 C42 C43 114.1(4) . .
C41 C42 H42A 108.7 . .
C43 C42 H42A 108.7 . .
C41 C42 H42B 108.7 . .
C43 C42 H42B 108.7 . .
H42A C42 H42B 107.6 . .
C44 C43 C42 114.1(4) . .
C44 C43 H43A 108.7 . .
C42 C43 H43A 108.7 . .
C44 C43 H43B 108.7 . .
C42 C43 H43B 108.7 . .
H43A C43 H43B 107.6 . .
C43 C44 H44A 109.5 . .
C43 C44 H44B 109.5 . .
H44A C44 H44B 109.5 . .
C43 C44 H44C 109.5 . .
H44A C44 H44C 109.5 . .
H44B C44 H44C 109.5 . .

loop_
_geom_bond_atom_site_label_1
_geom_bond_atom_site_label_2
_geom_bond_distance
_geom_bond_site_symmetry_2
O1 C30 1.379(5) .
O1 C40 1.426(5) .
O2 C33 1.377(5) .
O2 C35 1.396(11) .
O2 C35' 1.551(10) .
C1 C6 1.391(5) .
C1 C2 1.402(5) .
C1 H1 0.9500 .
C2 C3 1.386(5) .
C2 H2 0.9500 .
C3 C4 1.397(6) .
C3 C34 1.519(6) 2_666
C4 C5 1.372(5) .
C4 H4 0.9500 .
C5 C6 1.397(5) .
C5 H5 0.9500 .
C6 C7 1.502(5) .
C7 C8 1.347(5) .
C7 C21 1.499(5) .
C8 C9 1.494(5) .
C8 C15 1.499(5) .
C9 C14 1.396(6) .
C9 C10 1.406(5) .
C10 C11 1.374(6) .
C10 H10 0.9500 .
C11 C12 1.382(7) .
C11 H11 0.9500 .
C12 C13 1.370(6) .
C12 H12 0.9500 .
C13 C14 1.385(6) .
C13 H13 0.9500 .
C14 H14 0.9500 .
C15 C20 1.374(6) .
C15 C16 1.395(5) .
C16 C17 1.380(6) .
C16 H16 0.9500 .
C17 C18 1.362(6) .
C17 H17 0.9500 .
C18 C19 1.383(6) .
C18 H18 0.9500 .
C19 C20 1.391(6) .
C19 H19 0.9500 .
C20 H20 0.9500 .
C21 C26 1.389(5) .
C21 C22 1.400(6) .
C22 C23 1.380(5) .
C22 H22 0.9500 .
C23 C24 1.388(6) .
C23 H23 0.9500 .
C24 C25 1.376(6) .
C24 C27 1.513(6) .
C25 C26 1.387(6) .
C25 H25 0.9500 .
C26 H26 0.9500 .
C27 C28 1.537(6) .
C27 H27A 0.9900 .
C27 H27B 0.9900 .
C28 C33 1.378(6) .
C28 C29 1.391(5) .
C29 C30 1.392(5) .
C29 H29 0.9500 .
C30 C31 1.399(6) .
C31 C32 1.375(7) .
C31 C34 1.520(6) .
C32 C33 1.401(7) .
C32 H32 0.9500 .
C34 C3 1.519(6) 2_666
C34 H34A 0.9900 .
C34 H34B 0.9900 .
C35 C36 1.467(8) .
C35 H35A 0.9900 .
C35 H35B 0.9900 .
C36 C37 1.506(8) .
C36 H36A 0.9900 .
C36 H36B 0.9900 .
C37 C38 1.206(11) .
C37 H37A 0.9900 .
C37 H37B 0.9900 .
C38 C39 1.532(8) .
C38 H38A 0.9900 .
C38 H38B 0.9900 .
C39 H39A 0.9800 .
C39 H39B 0.9800 .
C39 H39C 0.9800 .
C35' C36' 1.396(8) .
C35' H35C 0.9900 .
C35' H35D 0.9900 .
C36' C37' 1.486(8) .
C36' H36C 0.9900 .
C36' H36D 0.9900 .
C37' C38' 1.395(13) .
C37' H37C 0.9900 .
C37' H37D 0.9900 .
C38' C39' 1.516(9) .
C38' H38C 0.9900 .
C38' H38D 0.9900 .
C39' H39D 0.9800 .
C39' H39E 0.9800 .
C39' H39F 0.9800 .
C40 C41 1.518(6) .
C40 H40A 0.9900 .
C40 H40B 0.9900 .
C41 C42 1.516(6) .
C41 H41A 0.9900 .
C41 H41B 0.9900 .
C42 C43 1.524(6) .
C42 H42A 0.9900 .
C42 H42B 0.9900 .
C43 C44 1.507(7) .
C43 H43A 0.9900 .
C43 H43B 0.9900 .
C44 H44A 0.9800 .
C44 H44B 0.9800 .
C44 H44C 0.9800 .

loop_
_geom_torsion_atom_site_label_1
_geom_torsion_atom_site_label_2
_geom_torsion_atom_site_label_3
_geom_torsion_atom_site_label_4
_geom_torsion
_geom_torsion_site_symmetry_1
_geom_torsion_site_symmetry_4
C6 C1 C2 C3 -2.3(6) . .
C1 C2 C3 C4 1.0(6) . .
C1 C2 C3 C34 -178.8(4) . 2_666
C2 C3 C4 C5 0.5(6) . .
C34 C3 C4 C5 -179.6(4) 2_666 .
C3 C4 C5 C6 -1.0(6) . .
C2 C1 C6 C5 1.9(6) . .
C2 C1 C6 C7 176.1(3) . .
C4 C5 C6 C1 -0.3(6) . .
C4 C5 C6 C7 -174.4(4) . .
C1 C6 C7 C8 134.3(4) . .
C5 C6 C7 C8 -51.7(5) . .
C1 C6 C7 C21 -43.8(5) . .
C5 C6 C7 C21 130.1(4) . .
C21 C7 C8 C9 168.8(3) . .
C6 C7 C8 C9 -9.2(6) . .
C21 C7 C8 C15 -8.7(6) . .
C6 C7 C8 C15 173.3(3) . .
C7 C8 C9 C14 126.6(4) . .
C15 C8 C9 C14 -55.7(5) . .
C7 C8 C9 C10 -56.2(5) . .
C15 C8 C9 C10 121.5(4) . .
C14 C9 C10 C11 0.1(6) . .
C8 C9 C10 C11 -177.2(4) . .
C9 C10 C11 C12 -1.9(7) . .
C10 C11 C12 C13 1.9(7) . .
C11 C12 C13 C14 -0.1(7) . .
C12 C13 C14 C9 -1.7(6) . .
C10 C9 C14 C13 1.7(6) . .
C8 C9 C14 C13 179.0(4) . .
C7 C8 C15 C20 136.0(4) . .
C9 C8 C15 C20 -41.6(5) . .
C7 C8 C15 C16 -45.9(5) . .
C9 C8 C15 C16 136.5(4) . .
C20 C15 C16 C17 -1.3(6) . .
C8 C15 C16 C17 -179.5(4) . .
C15 C16 C17 C18 -0.2(6) . .
C16 C17 C18 C19 1.0(6) . .
C17 C18 C19 C20 -0.2(6) . .
C16 C15 C20 C19 2.1(6) . .
C8 C15 C20 C19 -179.7(4) . .
C18 C19 C20 C15 -1.4(7) . .
C8 C7 C21 C26 -45.7(5) . .
C6 C7 C21 C26 132.4(4) . .
C8 C7 C21 C22 138.1(4) . .
C6 C7 C21 C22 -43.8(5) . .
C26 C21 C22 C23 0.0(5) . .
C7 C21 C22 C23 176.4(3) . .
C21 C22 C23 C24 -0.4(6) . .
C22 C23 C24 C25 0.9(6) . .
C22 C23 C24 C27 -174.5(4) . .
C23 C24 C25 C26 -0.9(6) . .
C27 C24 C25 C26 174.4(4) . .
C22 C21 C26 C25 -0.1(6) . .
C7 C21 C26 C25 -176.3(4) . .
C24 C25 C26 C21 0.6(6) . .
C25 C24 C27 C28 -88.9(5) . .
C23 C24 C27 C28 86.2(5) . .
C24 C27 C28 C33 -161.6(4) . .
C24 C27 C28 C29 19.1(6) . .
C33 C28 C29 C30 0.6(6) . .
C27 C28 C29 C30 179.9(4) . .
C40 O1 C30 C31 177.1(4) . .
C40 O1 C30 C29 -4.5(6) . .
C28 C29 C30 O1 -178.2(4) . .
C28 C29 C30 C31 0.1(6) . .
O1 C30 C31 C32 178.9(4) . .
C29 C30 C31 C32 0.5(6) . .
O1 C30 C31 C34 1.5(6) . .
C29 C30 C31 C34 -177.0(4) . .
C30 C31 C32 C33 -1.7(6) . .
C34 C31 C32 C33 175.7(4) . .
C35 O2 C33 C28 165.0(7) . .
C35' O2 C33 C28 -169.8(5) . .
C35 O2 C33 C32 -17.0(9) . .
C35' O2 C33 C32 8.2(7) . .
C29 C28 C33 O2 176.3(4) . .
C27 C28 C33 O2 -3.1(6) . .
C29 C28 C33 C32 -1.8(6) . .
C27 C28 C33 C32 178.9(4) . .
C31 C32 C33 O2 -175.5(4) . .
C31 C32 C33 C28 2.4(7) . .
C32 C31 C34 C3 107.9(5) . 2_666
C30 C31 C34 C3 -74.7(6) . 2_666
C33 O2 C35 C36 152.0(7) . .
C35' O2 C35 C36 93.0(13) . .
O2 C35 C36 C37 -59.4(14) . .
C35 C36 C37 C38 -135.2(15) . .
C36 C37 C38 C39 -111(2) . .
C33 O2 C35' C36' 163.2(8) . .
C35 O2 C35' C36' -63.9(11) . .
O2 C35' C36' C37' -47.8(16) . .
C35' C36' C37' C38' -166.0(13) . .
C36' C37' C38' C39' 138.4(15) . .
C30 O1 C40 C41 -168.9(3) . .
O1 C40 C41 C42 65.6(5) . .
C40 C41 C42 C43 74.8(5) . .
C41 C42 C43 C44 77.9(5) . .
